data_4124173
loop_
_publ_author_name
'Marshall, Ross J.'
'Griffin, Sarah L.'
'Wilson, Claire'
'Forgan, Ross S.'

_publ_section_title
;
 Single-Crystal to Single-Crystal Mechanical Contraction of Metal-Organic
 Frameworks through Stereoselective Postsynthetic Bromination.
;
_journal_issue 30
_journal_name_full 'Journal of the American Chemical Society'
_journal_page_first 9527
_journal_page_last 9530
_journal_paper_doi 10.1021/jacs.5b05434
_journal_volume 137
_journal_year 2015
_chemical_formula_moiety 'C18 H14 Br2 O4'
_chemical_formula_sum 'C18 H14 Br2 O4'
_chemical_formula_weight 454.11
_space_group_crystal_system triclinic
_space_group_IT_number 2
_space_group_name_Hall '-P 1'
_space_group_name_H-M_alt 'P -1'
_symmetry_space_group_name_Hall '-P 1'
_symmetry_space_group_name_H-M 'P -1'
_atom_sites_solution_hydrogens geom
_atom_sites_solution_primary iterative
_audit_creation_date 2015-05-11
_audit_creation_method
;
Olex2 1.2
(compiled 2015.01.26 svn.r3150 for OlexSys, GUI svn.r4998)
;
_cell_angle_alpha 79.735(4)
_cell_angle_beta 66.523(4)
_cell_angle_gamma 84.834(5)
_cell_formula_units_Z 1
_cell_length_a 7.3612(14)
_cell_length_b 7.8256(15)
_cell_length_c 8.1466(15)
_cell_measurement_reflns_used 4590
_cell_measurement_temperature 100(2)
_cell_measurement_theta_max 27.51
_cell_measurement_theta_min 2.65
_cell_volume 423.46(14)
_computing_cell_refinement 'SAINT v8.34A (Bruker, 2013)'
_computing_data_reduction 'SAINT v8.34A (Bruker, 2013)'
_computing_molecular_graphics 'Olex2 (Dolomanov et al., 2009)'
_computing_publication_material 'Olex2 (Dolomanov et al., 2009)'
_computing_structure_refinement 'ShelXL (Sheldrick, 2008)'
_computing_structure_solution
;
Superflip (Palatinus & Chapuis, 2007;Palatinus & van der Lee, 2008;
Palatinus et al., 2012)
;
_diffrn_ambient_temperature 100(2)
_diffrn_measured_fraction_theta_full 0.999
_diffrn_measured_fraction_theta_max 0.993
_diffrn_measurement_device_type 'Bruker APEX-II CCD'
_diffrn_measurement_method '\f and \w scans'
_diffrn_radiation_type MoK\a
_diffrn_radiation_wavelength 0.71073
_diffrn_reflns_av_R_equivalents 0.0754
_diffrn_reflns_av_unetI/netI 0.0698
_diffrn_reflns_laue_measured_fraction_full 0.999
_diffrn_reflns_laue_measured_fraction_max 0.993
_diffrn_reflns_limit_h_max 9
_diffrn_reflns_limit_h_min -9
_diffrn_reflns_limit_k_max 10
_diffrn_reflns_limit_k_min -9
_diffrn_reflns_limit_l_max 10
_diffrn_reflns_limit_l_min -8
_diffrn_reflns_number 6417
_diffrn_reflns_point_group_measured_fraction_full 0.999
_diffrn_reflns_point_group_measured_fraction_max 0.993
_diffrn_reflns_theta_full 26.000
_diffrn_reflns_theta_max 27.506
_diffrn_reflns_theta_min 2.646
_diffrn_standards_number 0
_exptl_absorpt_coefficient_mu 4.805
_exptl_absorpt_correction_T_max 0.7455
_exptl_absorpt_correction_T_min 0.3811
_exptl_absorpt_correction_type multi-scan
_exptl_absorpt_process_details
;
SADABS-2012/1 (Bruker,2012) was used for absorption correction.
wR2(int) was 0.1523 before and 0.1175 after correction.
The Ratio of minimum to maximum transmission is 0.5112.
The \l/2 correction factor is 0.0015.
;
_exptl_crystal_colour colourless
_exptl_crystal_colour_primary colourless
_exptl_crystal_density_diffrn 1.781
_exptl_crystal_description block
_exptl_crystal_F_000 224
_exptl_crystal_size_max 0.54
_exptl_crystal_size_mid 0.39
_exptl_crystal_size_min 0.3
_refine_diff_density_max 1.210
_refine_diff_density_min -1.131
_refine_diff_density_rms 0.203
_refine_ls_extinction_method none
_refine_ls_goodness_of_fit_ref 1.075
_refine_ls_hydrogen_treatment constr
_refine_ls_matrix_type full
_refine_ls_number_parameters 110
_refine_ls_number_reflns 1941
_refine_ls_number_restraints 0
_refine_ls_restrained_S_all 1.075
_refine_ls_R_factor_all 0.0623
_refine_ls_R_factor_gt 0.0545
_refine_ls_shift/su_max 0.000
_refine_ls_shift/su_mean 0.000
_refine_ls_structure_factor_coef Fsqd
_refine_ls_weighting_details 'w=1/[\s^2^(Fo^2^)+(0.0950P)^2^] where P=(Fo^2^+2Fc^2^)/3'
_refine_ls_weighting_scheme calc
_refine_ls_wR_factor_gt 0.1370
_refine_ls_wR_factor_ref 0.1436
_reflns_Friedel_coverage 0.000
_reflns_number_gt 1730
_reflns_number_total 1941
_reflns_threshold_expression 'I > 2\s(I)'
_cod_data_source_file ja5b05434_si_003.cif
_cod_data_source_block trans2
_cod_depositor_comments 'Adding full bibliography for 4124172--4124178.cif.'
_cod_database_code 4124173
_shelx_space_group_comment
;
The symmetry employed for this shelxl refinement is uniquely defined
by the following loop, which should always be used as a source of
symmetry information in preference to the above space-group names.
They are only intended as comments.
;
_olex2_refinement_description
;
1. Fixed Uiso
 At 1.2 times of:
  All C(H) groups
 At 1.5 times of:
  All C(H,H,H) groups
2.a Aromatic/amide H refined with riding coordinates:
 C4(H4), C5(H5), C7(H7), C8(H8)
2.b Idealised Me refined as rotating group:
 C1(H1A,H1B,H1C)
;
_shelx_shelxl_version_number 2014/7
_olex2_submission_special_instructions 'No special instructions were received'

loop_
_space_group_symop_operation_xyz
'x, y, z'
'-x, -y, -z'

loop_
_atom_site_label
_atom_site_type_symbol
_atom_site_fract_x
_atom_site_fract_y
_atom_site_fract_z
_atom_site_U_iso_or_equiv
_atom_site_adp_type
_atom_site_occupancy
_atom_site_site_symmetry_order
_atom_site_calc_flag
_atom_site_refinement_flags_posn
Br1 Br 0.19195(6) 0.38761(5) 0.08463(5) 0.0210(2) Uani 1 1 d .
O1 O 0.1973(5) 1.0834(4) 0.5989(4) 0.0226(7) Uani 1 1 d .
O2 O 0.2120(6) 0.8434(4) 0.7911(4) 0.0309(8) Uani 1 1 d .
C1 C 0.1507(8) 1.1827(6) 0.7459(6) 0.0277(10) Uani 1 1 d .
H1A H 0.1049 1.2971 0.7126 0.042 Uiso 1 1 calc GR
H1B H 0.2674 1.1909 0.7692 0.042 Uiso 1 1 calc GR
H1C H 0.0492 1.1255 0.8530 0.042 Uiso 1 1 calc GR
C2 C 0.2253(6) 0.9131(5) 0.6424(6) 0.0183(8) Uani 1 1 d .
C3 C 0.2723(6) 0.8167(5) 0.4868(5) 0.0150(8) Uani 1 1 d .
C4 C 0.2854(7) 0.6356(6) 0.5233(6) 0.0208(9) Uani 1 1 d .
H4 H 0.2648 0.5806 0.6401 0.025 Uiso 1 1 calc R
C5 C 0.3288(7) 0.5388(6) 0.3863(6) 0.0224(9) Uani 1 1 d .
H5 H 0.3343 0.4182 0.4115 0.027 Uiso 1 1 calc R
C6 C 0.3648(6) 0.6207(5) 0.2092(5) 0.0151(8) Uani 1 1 d .
C7 C 0.3524(7) 0.8005(6) 0.1720(6) 0.0206(9) Uani 1 1 d .
H7 H 0.3754 0.8551 0.0545 0.025 Uiso 1 1 calc R
C8 C 0.3052(7) 0.9001(5) 0.3112(6) 0.0189(9) Uani 1 1 d .
H8 H 0.2958 1.0205 0.2869 0.023 Uiso 1 1 calc R
C9 C 0.4132(6) 0.5119(5) 0.0648(5) 0.0165(8) Uani 1 1 d .

loop_
_atom_site_aniso_label
_atom_site_aniso_U_11
_atom_site_aniso_U_22
_atom_site_aniso_U_33
_atom_site_aniso_U_23
_atom_site_aniso_U_13
_atom_site_aniso_U_12
Br1 0.0153(3) 0.0273(3) 0.0217(3) -0.01311(18) -0.0042(2) -0.00377(18)
O1 0.0327(18) 0.0176(15) 0.0170(14) -0.0091(12) -0.0068(13) 0.0011(13)
O2 0.055(2) 0.0247(16) 0.0172(16) -0.0084(13) -0.0170(16) 0.0007(16)
C1 0.037(3) 0.023(2) 0.023(2) -0.0159(18) -0.006(2) -0.005(2)
C2 0.019(2) 0.020(2) 0.0171(19) -0.0065(15) -0.0057(17) -0.0023(16)
C3 0.0141(19) 0.0168(19) 0.0141(18) -0.0045(15) -0.0042(15) -0.0028(15)
C4 0.028(2) 0.019(2) 0.0137(19) -0.0030(16) -0.0062(18) 0.0008(17)
C5 0.031(3) 0.018(2) 0.016(2) -0.0058(16) -0.0067(19) 0.0013(18)
C6 0.014(2) 0.0189(19) 0.0135(18) -0.0078(15) -0.0043(15) -0.0007(15)
C7 0.026(2) 0.021(2) 0.0141(19) -0.0040(15) -0.0057(17) -0.0007(17)
C8 0.026(2) 0.0160(19) 0.0150(19) -0.0067(15) -0.0071(17) 0.0009(16)
C9 0.020(2) 0.0152(18) 0.0180(19) -0.0061(15) -0.0094(17) -0.0002(15)

loop_
_atom_type_symbol
_atom_type_description
_atom_type_scat_dispersion_real
_atom_type_scat_dispersion_imag
_atom_type_scat_source
C C 0.0033 0.0016 'International Tables Vol C Tables 4.2.6.8 and 6.1.1.4'
H H 0.0000 0.0000 'International Tables Vol C Tables 4.2.6.8 and 6.1.1.4'
Br Br -0.2901 2.4595 'International Tables Vol C Tables 4.2.6.8 and 6.1.1.4'
O O 0.0106 0.0060 'International Tables Vol C Tables 4.2.6.8 and 6.1.1.4'

loop_
_geom_angle_atom_site_label_1
_geom_angle_atom_site_label_2
_geom_angle_atom_site_label_3
_geom_angle
_geom_angle_site_symmetry_1
C2 O1 C1 114.7(3) .
O1 C1 H1A 109.5 .
O1 C1 H1B 109.5 .
O1 C1 H1C 109.5 .
H1A C1 H1B 109.5 .
H1A C1 H1C 109.5 .
H1B C1 H1C 109.5 .
O1 C2 C3 112.7(3) .
O2 C2 O1 124.0(4) .
O2 C2 C3 123.3(4) .
C4 C3 C2 116.9(4) .
C8 C3 C2 122.8(4) .
C8 C3 C4 120.2(4) .
C3 C4 H4 120.0 .
C5 C4 C3 120.0(4) .
C5 C4 H4 120.0 .
C4 C5 H5 119.8 .
C4 C5 C6 120.4(4) .
C6 C5 H5 119.8 .
C5 C6 C9 118.8(4) .
C7 C6 C5 119.9(4) .
C7 C6 C9 121.3(4) .
C6 C7 H7 119.9 .
C6 C7 C8 120.1(4) .
C8 C7 H7 119.9 .
C3 C8 C7 119.4(4) .
C3 C8 H8 120.3 .
C7 C8 H8 120.3 .
C6 C9 Br1 113.2(3) .
C9 C9 Br1 118.8(4) 2_665
C9 C9 C6 128.0(5) 2_665

loop_
_geom_bond_atom_site_label_1
_geom_bond_atom_site_label_2
_geom_bond_distance
_geom_bond_site_symmetry_2
Br1 C9 1.909(4) .
O1 C1 1.453(5) .
O1 C2 1.336(5) .
O2 C2 1.206(5) .
C1 H1A 0.9600 .
C1 H1B 0.9600 .
C1 H1C 0.9600 .
C2 C3 1.496(5) .
C3 C4 1.397(6) .
C3 C8 1.397(5) .
C4 H4 0.9300 .
C4 C5 1.377(6) .
C5 H5 0.9300 .
C5 C6 1.399(6) .
C6 C7 1.388(6) .
C6 C9 1.485(5) .
C7 H7 0.9300 .
C7 C8 1.402(5) .
C8 H8 0.9300 .
C9 C9 1.317(8) 2_665

loop_
_geom_torsion_atom_site_label_1
_geom_torsion_atom_site_label_2
_geom_torsion_atom_site_label_3
_geom_torsion_atom_site_label_4
_geom_torsion
_geom_torsion_site_symmetry_4
O1 C2 C3 C4 -174.1(4) .
O1 C2 C3 C8 6.8(6) .
O2 C2 C3 C4 5.1(7) .
O2 C2 C3 C8 -174.0(5) .
C1 O1 C2 O2 0.7(7) .
C1 O1 C2 C3 179.9(4) .
C2 C3 C4 C5 -179.8(4) .
C2 C3 C8 C7 178.7(4) .
C3 C4 C5 C6 1.6(8) .
C4 C3 C8 C7 -0.3(7) .
C4 C5 C6 C7 -1.4(7) .
C4 C5 C6 C9 179.4(4) .
C5 C6 C7 C8 0.4(7) .
C5 C6 C9 Br1 71.2(5) .
C5 C6 C9 C9 -105.8(6) 2_665
C6 C7 C8 C3 0.4(7) .
C7 C6 C9 Br1 -107.9(4) .
C7 C6 C9 C9 75.1(7) 2_665
C8 C3 C4 C5 -0.7(7) .
C9 C6 C7 C8 179.6(4) .
